data_1552420
loop_
_publ_author_name
'Hu, Yuxuan'
'Zhang, Jing'
'Wang, Xiaoyan'
'Lu, Zhengyu'
'Zhang, Fangfang'
'Yang, Xiaofei'
'Ma, Zhihua'
'Yin, Jun'
'Xia, Haiping'
'Liu, Shenghua'

_publ_section_title
;
 One-pot syntheses of irida-polycyclic aromatic hydrocarbons
;
_journal_name_full 'Chemical Science'
_journal_paper_doi 10.1039/C9SC03914G
_journal_year 2019
_chemical_formula_moiety 'C37 H39 Ir O P, F6 P'
_chemical_formula_sum 'C37 H39 F6 Ir O P2'
_chemical_formula_weight 867.82
_space_group_crystal_system orthorhombic
_space_group_IT_number 61
_space_group_name_Hall '-P 2ac 2ab'
_space_group_name_H-M_alt 'P b c a'
_symmetry_space_group_name_Hall '-P 2ac 2ab'
_symmetry_space_group_name_H-M 'P b c a'
_atom_sites_solution_hydrogens geom
_atom_sites_solution_primary direct
_audit_creation_date 2019-06-01
_audit_creation_method
;
Olex2 1.2
(compiled 2018.05.29 svn.r3508 for OlexSys, GUI svn.r5506)
;
_audit_update_record
;
2019-07-14 deposited with the CCDC.    2019-10-14 downloaded from the CCDC.
;
_cell_angle_alpha 90
_cell_angle_beta 90
_cell_angle_gamma 90
_cell_formula_units_Z 8
_cell_length_a 10.9699(3)
_cell_length_b 16.9662(4)
_cell_length_c 36.5183(8)
_cell_measurement_reflns_used 4135
_cell_measurement_temperature 296
_cell_measurement_theta_max 65.528
_cell_measurement_theta_min 2.420
_cell_volume 6796.7(3)
_computing_cell_refinement 'SAINT v7.68A (Bruker, 2009)'
_computing_data_reduction 'SAINT v7.68A (Bruker, 2009)'
_computing_molecular_graphics 'Olex2 (Dolomanov et al., 2009)'
_computing_publication_material 'Olex2 (Dolomanov et al., 2009)'
_computing_structure_refinement 'XL (Sheldrick, 2008)'
_computing_structure_solution 'XS (Sheldrick, 2008)'
_diffrn_ambient_temperature 297
_diffrn_measured_fraction_theta_full 0.960
_diffrn_measured_fraction_theta_max 0.960
_diffrn_measurement_device_type 'Bruker APEX-II CCD'
_diffrn_measurement_method '\f and \w scans'
_diffrn_radiation_monochromator graphite
_diffrn_radiation_type CuK\a
_diffrn_radiation_wavelength 1.54178
_diffrn_reflns_av_R_equivalents 0.0554
_diffrn_reflns_av_unetI/netI 0.0602
_diffrn_reflns_Laue_measured_fraction_full 0.960
_diffrn_reflns_Laue_measured_fraction_max 0.960
_diffrn_reflns_limit_h_max 5
_diffrn_reflns_limit_h_min -12
_diffrn_reflns_limit_k_max 18
_diffrn_reflns_limit_k_min -18
_diffrn_reflns_limit_l_max 38
_diffrn_reflns_limit_l_min -41
_diffrn_reflns_number 16625
_diffrn_reflns_point_group_measured_fraction_full 0.960
_diffrn_reflns_point_group_measured_fraction_max 0.960
_diffrn_reflns_theta_full 64.963
_diffrn_reflns_theta_max 64.963
_diffrn_reflns_theta_min 2.420
_diffrn_standards_number 0
_exptl_absorpt_coefficient_mu 9.040
_exptl_absorpt_correction_T_max 0.7528
_exptl_absorpt_correction_T_min 0.3188
_exptl_absorpt_correction_type multi-scan
_exptl_absorpt_process_details
;
SADABS-2008/1 (Bruker,2008) was used for absorption correction.
wR2(int) was 0.1348 before and 0.0632 after correction.
The Ratio of minimum to maximum transmission is 0.4235.
The \l/2 correction factor is 0.0015.
;
_exptl_crystal_colour 'metallic black'
_exptl_crystal_colour_lustre metallic
_exptl_crystal_colour_primary black
_exptl_crystal_density_diffrn 1.696
_exptl_crystal_description block
_exptl_crystal_F_000 3440
_exptl_crystal_size_max 0.1
_exptl_crystal_size_mid 0.1
_exptl_crystal_size_min 0.1
_refine_diff_density_max 0.970
_refine_diff_density_min -1.807
_refine_diff_density_rms 0.119
_refine_ls_extinction_method none
_refine_ls_goodness_of_fit_ref 1.019
_refine_ls_hydrogen_treatment constr
_refine_ls_matrix_type full
_refine_ls_number_parameters 488
_refine_ls_number_reflns 5538
_refine_ls_number_restraints 56
_refine_ls_restrained_S_all 1.028
_refine_ls_R_factor_all 0.0550
_refine_ls_R_factor_gt 0.0428
_refine_ls_shift/su_max 0.001
_refine_ls_shift/su_mean 0.000
_refine_ls_structure_factor_coef Fsqd
_refine_ls_weighting_details 'w=1/[\s^2^(Fo^2^)+(0.0582P)^2^] where P=(Fo^2^+2Fc^2^)/3'
_refine_ls_weighting_scheme calc
_refine_ls_wR_factor_gt 0.1022
_refine_ls_wR_factor_ref 0.1096
_reflns_Friedel_coverage 0.000
_reflns_number_gt 4412
_reflns_number_total 5538
_reflns_threshold_expression 'I > 2\s(I)'
_cod_data_source_file c9sc03914g2.cif
_cod_data_source_block Complex_8
_cod_database_code 1552420
_shelx_shelxl_version_number 2014/7
_shelx_space_group_comment
;
The symmetry employed for this shelxl refinement is uniquely defined
by the following loop, which should always be used as a source of
symmetry information in preference to the above space-group names.
They are only intended as comments.
;
_shelx_estimated_absorpt_t_max 0.465
_shelx_estimated_absorpt_t_min 0.465
_olex2_refinement_description
;
1. Fixed Uiso
 At 1.2 times of:
  All C(H) groups
 At 1.5 times of:
  All C(H,H,H) groups
2. Restrained distances
 F3A-F2A
 2.2 with sigma of 0.02
 F1A-F2A
 2.2 with sigma of 0.02
 F1A-F4A
 2.2 with sigma of 0.02
 F1A-F5A
 2.2 with sigma of 0.02
 F3A-F6A
 2.2 with sigma of 0.02
 F3A-F5A
 2.2 with sigma of 0.02
 F3A-F4A
 2.2 with sigma of 0.02
 F1A-F6A
 2.2 with sigma of 0.02
 F3B-F4B
 2.2 with sigma of 0.02
 F4B-F5B
 2.2 with sigma of 0.02
 F4B-F6B
 2.2 with sigma of 0.02
 F4B-F1B
 2.2 with sigma of 0.02
 F1B-F5B
 2.2 with sigma of 0.02
 F1B-F6B
 2.2 with sigma of 0.02
 F2B-F3B
 2.2 with sigma of 0.02
 F2B-F5B
 2.2 with sigma of 0.02
 F2B-F6B
 2.2 with sigma of 0.02
 F2B-F1B
 2.2 with sigma of 0.02
 F6B-F3B
 2.2 with sigma of 0.02
 F6B-F1B
 2.2 with sigma of 0.02
3. Uiso/Uaniso restraints and constraints
Uanis(F3B) \\sim Ueq, Uanis(F5A) \\sim Ueq, Uanis(F1A) \\sim Ueq: with sigma of
0.01 and sigma for terminal atoms of 0.02
Uanis(F3A) \\sim Ueq: with sigma of 0.01 and sigma for terminal atoms of 0.02
Uanis(F5B) \\sim Ueq: with sigma of 0.01 and sigma for terminal atoms of 0.02
Uanis(F2B) \\sim Ueq: with sigma of 0.01 and sigma for terminal atoms of 0.02
4. Others
 Sof(F1B)=Sof(F2B)=Sof(F3B)=Sof(F4B)=Sof(F5B)=Sof(F6B)=1-FVAR(1)
 Sof(F1A)=Sof(F2A)=Sof(F3A)=Sof(F4A)=Sof(F5A)=Sof(F6A)=FVAR(1)
5.a Aromatic/amide H refined with riding coordinates:
 C2(H2), C6(H6), C7(H7), C8(H8), C13(H13), C14(H14), C15(H15), C16(H16),
 C19(H19), C20(H20), C21(H21), C22(H22)
5.b Idealised Me refined as rotating group:
 C24(H24A,H24B,H24C), C30(H30A,H30B,H30C), C31(H31A,H31B,H31C), C32(H32A,H32B,
 H32C), C33(H33A,H33B,H33C), C34(H34A,H34B,H34C), C35(H35A,H35B,H35C), C36(H36A,
 H36B,H36C), C37(H37A,H37B,H37C)
;
_olex2_submission_special_instructions 'No special instructions were received'

loop_
_space_group_symop_operation_xyz
'x, y, z'
'-x+1/2, -y, z+1/2'
'x+1/2, -y+1/2, -z'
'-x, y+1/2, -z+1/2'
'-x, -y, -z'
'x-1/2, y, -z-1/2'
'-x-1/2, y-1/2, z'
'x, -y-1/2, z-1/2'

loop_
_atom_site_label
_atom_site_type_symbol
_atom_site_fract_x
_atom_site_fract_y
_atom_site_fract_z
_atom_site_U_iso_or_equiv
_atom_site_adp_type
_atom_site_occupancy
_atom_site_site_symmetry_order
_atom_site_calc_flag
_atom_site_refinement_flags_posn
_atom_site_refinement_flags_adp
_atom_site_refinement_flags_occupancy
_atom_site_disorder_assembly
_atom_site_disorder_group
C1 C 0.5573(5) 0.0675(3) 0.36562(16) 0.0378(13) Uani 1 1 d . . . . .
C2 C 0.5183(5) 0.0215(4) 0.39631(15) 0.0414(14) Uani 1 1 d . . . . .
H2 H 0.4353 0.0179 0.4012 0.050 Uiso 1 1 calc R . . . .
C3 C 0.5975(5) -0.0173(3) 0.41871(15) 0.0386(13) Uani 1 1 d . . . . .
C4 C 0.7283(5) -0.0194(4) 0.41269(15) 0.0356(13) Uani 1 1 d . . . . .
C5 C 0.7937(5) 0.0163(4) 0.38443(15) 0.0357(13) Uani 1 1 d . . . . .
C6 C 0.9203(5) -0.0008(4) 0.38446(16) 0.0452(15) Uani 1 1 d . . . . .
H6 H 0.9689 0.0189 0.3657 0.054 Uiso 1 1 calc R . . . .
C7 C 0.9735(5) -0.0460(4) 0.41152(17) 0.0538(17) Uani 1 1 d . . . . .
H7 H 1.0573 -0.0545 0.4109 0.065 Uiso 1 1 calc R . . . .
C8 C 0.9054(6) -0.0790(4) 0.43963(18) 0.0523(17) Uani 1 1 d . . . . .
H8 H 0.9426 -0.1095 0.4576 0.063 Uiso 1 1 calc R . . . .
C9 C 0.7828(5) -0.0659(4) 0.44042(18) 0.0422(15) Uani 1 1 d . . . . .
C10 C 0.6839(6) -0.0934(3) 0.46504(17) 0.0437(14) Uani 1 1 d . . . . .
C11 C 0.5736(5) -0.0656(3) 0.45188(16) 0.0405(14) Uani 1 1 d . . . . .
C12 C 0.4592(6) -0.0795(4) 0.47091(17) 0.0482(16) Uani 1 1 d . . . . .
C13 C 0.3450(6) -0.0494(5) 0.46014(19) 0.067(2) Uani 1 1 d . . . . .
H13 H 0.3397 -0.0199 0.4388 0.080 Uiso 1 1 calc R . . . .
C14 C 0.2417(7) -0.0624(6) 0.4802(2) 0.072(2) Uani 1 1 d . . . . .
H14 H 0.1678 -0.0408 0.4728 0.087 Uiso 1 1 calc R . . . .
C15 C 0.2480(8) -0.1082(5) 0.5116(2) 0.072(2) Uani 1 1 d . . . . .
H15 H 0.1775 -0.1180 0.5251 0.086 Uiso 1 1 calc R . . . .
C16 C 0.3544(8) -0.1383(4) 0.52291(19) 0.067(2) Uani 1 1 d . . . . .
H16 H 0.3562 -0.1680 0.5443 0.080 Uiso 1 1 calc R . . . .
C17 C 0.4657(7) -0.1264(4) 0.50309(17) 0.0550(18) Uani 1 1 d . . . . .
C18 C 0.5788(7) -0.1597(4) 0.51576(17) 0.0555(18) Uani 1 1 d . . . . .
C19 C 0.5868(9) -0.2084(5) 0.5464(2) 0.077(2) Uani 1 1 d . . . . .
H19 H 0.5153 -0.2222 0.5586 0.092 Uiso 1 1 calc R . . . .
C20 C 0.6937(10) -0.2365(5) 0.5593(2) 0.084(3) Uani 1 1 d . . . . .
H20 H 0.6943 -0.2695 0.5796 0.101 Uiso 1 1 calc R . . . .
C21 C 0.8020(9) -0.2167(5) 0.5425(2) 0.083(3) Uani 1 1 d . . . . .
H21 H 0.8757 -0.2353 0.5517 0.099 Uiso 1 1 calc R . . . .
C22 C 0.7996(8) -0.1695(5) 0.5124(2) 0.070(2) Uani 1 1 d . . . . .
H22 H 0.8729 -0.1555 0.5013 0.084 Uiso 1 1 calc R . . . .
C23 C 0.6902(7) -0.1414(4) 0.49747(17) 0.0533(17) Uani 1 1 d . . . . .
C24 C 0.3408(5) 0.1046(4) 0.3575(2) 0.0568(18) Uani 1 1 d . . . . .
H24A H 0.2972 0.1420 0.3428 0.085 Uiso 1 1 calc GR . . . .
H24B H 0.3318 0.1180 0.3829 0.085 Uiso 1 1 calc GR . . . .
H24C H 0.3088 0.0527 0.3533 0.085 Uiso 1 1 calc GR . . . .
C25 C 0.8838(5) 0.1633(4) 0.32680(19) 0.0509(17) Uani 1 1 d . . . . .
C26 C 0.8301(6) 0.1964(4) 0.35941(19) 0.0501(16) Uani 1 1 d . . . . .
C27 C 0.7080(5) 0.2208(3) 0.35090(16) 0.0357(13) Uani 1 1 d . . . . .
C28 C 0.6861(5) 0.2019(3) 0.31343(16) 0.0374(13) Uani 1 1 d . . . . .
C29 C 0.7938(5) 0.1675(4) 0.29929(19) 0.0466(16) Uani 1 1 d . . . . .
C30 C 1.0153(6) 0.1415(5) 0.3209(3) 0.086(3) Uani 1 1 d . . . . .
H30A H 1.0524 0.1294 0.3440 0.128 Uiso 1 1 calc GR . . . .
H30B H 1.0574 0.1848 0.3097 0.128 Uiso 1 1 calc GR . . . .
H30C H 1.0199 0.0962 0.3051 0.128 Uiso 1 1 calc GR . . . .
C31 C 0.8957(7) 0.2110(4) 0.3948(2) 0.077(2) Uani 1 1 d . . . . .
H31A H 0.8374 0.2211 0.4138 0.115 Uiso 1 1 calc GR . . . .
H31B H 0.9485 0.2557 0.3921 0.115 Uiso 1 1 calc GR . . . .
H31C H 0.9433 0.1654 0.4010 0.115 Uiso 1 1 calc GR . . . .
C32 C 0.6237(7) 0.2642(4) 0.37489(19) 0.0620(19) Uani 1 1 d . . . . .
H32A H 0.5447 0.2400 0.3740 0.093 Uiso 1 1 calc GR . . . .
H32B H 0.6178 0.3178 0.3667 0.093 Uiso 1 1 calc GR . . . .
H32C H 0.6538 0.2630 0.3996 0.093 Uiso 1 1 calc GR . . . .
C33 C 0.5769(6) 0.2249(4) 0.29155(18) 0.0554(17) Uani 1 1 d . . . . .
H33A H 0.5510 0.1810 0.2769 0.083 Uiso 1 1 calc GR . . . .
H33B H 0.5972 0.2684 0.2759 0.083 Uiso 1 1 calc GR . . . .
H33C H 0.5121 0.2400 0.3078 0.083 Uiso 1 1 calc GR . . . .
C34 C 0.8151(7) 0.1502(5) 0.2591(2) 0.072(2) Uani 1 1 d . . . . .
H34A H 0.8907 0.1224 0.2563 0.108 Uiso 1 1 calc GR . . . .
H34B H 0.8186 0.1989 0.2458 0.108 Uiso 1 1 calc GR . . . .
H34C H 0.7495 0.1185 0.2499 0.108 Uiso 1 1 calc GR . . . .
C35 C 0.5913(6) -0.0068(4) 0.27278(17) 0.063(2) Uani 1 1 d . . . . .
H35A H 0.5111 0.0030 0.2823 0.095 Uiso 1 1 calc GR . . . .
H35B H 0.5898 -0.0532 0.2577 0.095 Uiso 1 1 calc GR . . . .
H35C H 0.6172 0.0375 0.2584 0.095 Uiso 1 1 calc GR . . . .
C36 C 0.6368(6) -0.1092(4) 0.3318(2) 0.0572(18) Uani 1 1 d . . . . .
H36A H 0.6887 -0.1246 0.3517 0.086 Uiso 1 1 calc GR . . . .
H36B H 0.6333 -0.1510 0.3141 0.086 Uiso 1 1 calc GR . . . .
H36C H 0.5563 -0.0988 0.3409 0.086 Uiso 1 1 calc GR . . . .
C37 C 0.8366(6) -0.0555(4) 0.2900(2) 0.0631(19) Uani 1 1 d . . . . .
H37A H 0.8693 -0.0149 0.2745 0.095 Uiso 1 1 calc GR . . . .
H37B H 0.8205 -0.1017 0.2756 0.095 Uiso 1 1 calc GR . . . .
H37C H 0.8944 -0.0680 0.3088 0.095 Uiso 1 1 calc GR . . . .
Ir1 Ir 0.71960(2) 0.08840(2) 0.34582(2) 0.03193(12) Uani 1 1 d . . . . .
O1 O 0.4700(4) 0.1062(3) 0.34766(11) 0.0472(11) Uani 1 1 d . . . . .
P1 P 0.69688(13) -0.02139(9) 0.31051(4) 0.0383(4) Uani 1 1 d . . . . .
P2 P 0.24235(19) -0.13193(15) 0.32465(8) 0.0695(6) Uani 1 1 d . . . . .
F1A F 0.3465(16) -0.1885(11) 0.3389(8) 0.155(10) Uani 0.438(19) 1 d D U P A 1
F2A F 0.3360(16) -0.0764(12) 0.3090(7) 0.126(9) Uani 0.438(19) 1 d D . P A 1
F3A F 0.1394(17) -0.0733(12) 0.3173(6) 0.155(9) Uani 0.438(19) 1 d D U P A 1
F4A F 0.1488(17) -0.1839(12) 0.3478(6) 0.125(9) Uani 0.438(19) 1 d D . P A 1
F5A F 0.228(2) -0.1762(14) 0.2906(6) 0.165(11) Uani 0.438(19) 1 d D U P A 1
F6A F 0.255(2) -0.0891(12) 0.3658(5) 0.125(8) Uani 0.438(19) 1 d D . P A 1
F1B F 0.3572(10) -0.1707(9) 0.3022(5) 0.154(7) Uani 0.562(19) 1 d D . P A 2
F2B F 0.2835(17) -0.0514(9) 0.3027(5) 0.130(7) Uani 0.562(19) 1 d D U P A 2
F3B F 0.1330(14) -0.0929(12) 0.3368(6) 0.187(9) Uani 0.562(19) 1 d D U P A 2
F4B F 0.2097(17) -0.2133(9) 0.3373(5) 0.162(10) Uani 0.562(19) 1 d D . P A 2
F5B F 0.1674(12) -0.1505(8) 0.2862(4) 0.111(5) Uani 0.562(19) 1 d D U P A 2
F6B F 0.3234(16) -0.1116(11) 0.3548(4) 0.148(8) Uani 0.562(19) 1 d D . P A 2

loop_
_atom_site_aniso_label
_atom_site_aniso_U_11
_atom_site_aniso_U_22
_atom_site_aniso_U_33
_atom_site_aniso_U_23
_atom_site_aniso_U_13
_atom_site_aniso_U_12
C1 0.033(3) 0.034(3) 0.047(3) 0.004(3) -0.009(2) 0.001(3)
C2 0.034(3) 0.045(4) 0.044(3) 0.011(3) 0.013(2) -0.002(3)
C3 0.039(3) 0.038(3) 0.039(3) -0.005(3) -0.002(2) -0.007(3)
C4 0.041(3) 0.038(3) 0.027(3) -0.002(3) -0.003(2) -0.001(3)
C5 0.033(3) 0.042(4) 0.031(3) 0.002(3) -0.012(2) 0.003(3)
C6 0.034(3) 0.054(4) 0.048(4) 0.003(3) 0.002(2) 0.004(3)
C7 0.038(3) 0.067(5) 0.056(4) 0.011(4) -0.008(3) 0.012(3)
C8 0.054(4) 0.058(4) 0.046(4) 0.005(3) -0.019(3) 0.009(3)
C9 0.054(4) 0.032(3) 0.041(4) -0.002(3) -0.006(3) -0.001(3)
C10 0.053(3) 0.038(4) 0.041(3) 0.001(3) -0.007(3) -0.003(3)
C11 0.046(3) 0.038(3) 0.037(3) 0.000(3) 0.001(2) -0.012(3)
C12 0.058(4) 0.043(4) 0.043(4) -0.006(3) 0.008(3) -0.019(3)
C13 0.059(4) 0.092(6) 0.051(4) 0.019(4) 0.004(3) -0.028(4)
C14 0.062(4) 0.097(6) 0.059(5) 0.001(5) 0.010(4) -0.025(5)
C15 0.081(5) 0.079(6) 0.055(5) -0.008(4) 0.017(4) -0.032(5)
C16 0.097(6) 0.064(5) 0.040(4) 0.005(4) 0.008(4) -0.023(5)
C17 0.081(5) 0.046(4) 0.038(4) -0.007(3) 0.009(3) -0.017(4)
C18 0.090(5) 0.036(4) 0.040(4) 0.002(3) 0.011(3) -0.008(4)
C19 0.115(7) 0.062(5) 0.053(5) 0.017(4) 0.008(4) 0.001(5)
C20 0.145(9) 0.058(5) 0.050(5) 0.024(4) 0.005(5) 0.023(6)
C21 0.116(7) 0.076(6) 0.056(5) 0.015(5) -0.013(5) 0.020(6)
C22 0.094(6) 0.063(5) 0.053(5) 0.012(4) -0.019(4) 0.004(4)
C23 0.083(5) 0.047(4) 0.030(3) 0.003(3) -0.009(3) -0.005(4)
C24 0.026(3) 0.067(5) 0.078(5) 0.013(4) 0.001(3) 0.002(3)
C25 0.036(3) 0.049(4) 0.068(5) 0.011(4) 0.008(3) -0.005(3)
C26 0.048(4) 0.039(4) 0.063(4) 0.003(3) -0.011(3) -0.012(3)
C27 0.046(3) 0.011(3) 0.050(4) -0.004(2) 0.005(2) -0.007(2)
C28 0.047(3) 0.022(3) 0.043(3) 0.008(3) 0.001(2) 0.001(3)
C29 0.038(3) 0.043(4) 0.059(4) 0.009(3) 0.011(3) -0.003(3)
C30 0.030(3) 0.094(7) 0.133(8) 0.015(6) 0.021(4) -0.006(4)
C31 0.086(6) 0.058(5) 0.085(6) 0.012(4) -0.035(4) -0.028(4)
C32 0.078(5) 0.045(4) 0.063(5) 0.004(4) 0.017(4) 0.009(4)
C33 0.056(4) 0.051(4) 0.059(4) 0.015(4) -0.006(3) 0.003(3)
C34 0.088(5) 0.070(5) 0.057(5) 0.013(4) 0.028(4) -0.002(5)
C35 0.064(4) 0.073(5) 0.052(4) 0.004(4) -0.015(3) 0.009(4)
C36 0.060(4) 0.041(4) 0.071(5) 0.000(4) -0.009(3) -0.009(3)
C37 0.049(4) 0.061(5) 0.080(5) -0.003(4) 0.013(3) 0.010(4)
Ir1 0.02694(16) 0.03232(18) 0.03653(17) 0.00382(11) 0.00068(8) -0.00023(10)
O1 0.036(2) 0.053(3) 0.053(3) 0.012(2) 0.0018(17) 0.003(2)
P1 0.0374(7) 0.0360(9) 0.0415(9) -0.0003(7) -0.0036(6) 0.0053(7)
P2 0.0498(10) 0.0624(14) 0.0963(18) 0.0037(13) 0.0022(10) -0.0112(10)
F1A 0.132(13) 0.120(13) 0.212(19) 0.018(12) 0.007(12) 0.058(11)
F2A 0.079(11) 0.118(17) 0.18(2) 0.036(13) 0.049(11) -0.034(11)
F3A 0.118(13) 0.195(16) 0.152(15) 0.057(13) -0.014(11) 0.085(11)
F4A 0.112(14) 0.129(19) 0.135(14) 0.014(13) 0.009(11) -0.085(14)
F5A 0.198(19) 0.155(16) 0.143(16) -0.077(13) 0.015(13) -0.001(14)
F6A 0.17(2) 0.113(15) 0.090(13) -0.018(10) -0.003(12) -0.047(14)
F1B 0.110(10) 0.194(16) 0.158(16) -0.020(12) 0.023(9) 0.057(10)
F2B 0.177(15) 0.090(9) 0.124(11) -0.008(8) 0.028(10) -0.035(10)
F3B 0.117(11) 0.245(18) 0.200(16) 0.003(13) 0.070(11) 0.094(11)
F4B 0.18(2) 0.096(12) 0.21(2) 0.086(13) -0.056(15) -0.028(12)
F5B 0.105(8) 0.100(9) 0.127(9) 0.031(8) -0.044(7) -0.027(7)
F6B 0.127(14) 0.22(2) 0.099(12) -0.027(12) -0.045(10) -0.047(15)

loop_
_atom_type_symbol
_atom_type_description
_atom_type_scat_dispersion_real
_atom_type_scat_dispersion_imag
_atom_type_scat_source
C C 0.0181 0.0091 'International Tables Vol C Tables 4.2.6.8 and 6.1.1.4'
H H 0.0000 0.0000 'International Tables Vol C Tables 4.2.6.8 and 6.1.1.4'
F F 0.0727 0.0534 'International Tables Vol C Tables 4.2.6.8 and 6.1.1.4'
Ir Ir -4.7710 6.5667 'International Tables Vol C Tables 4.2.6.8 and 6.1.1.4'
O O 0.0492 0.0322 'International Tables Vol C Tables 4.2.6.8 and 6.1.1.4'
P P 0.2955 0.4335 'International Tables Vol C Tables 4.2.6.8 and 6.1.1.4'

loop_
_geom_angle_atom_site_label_1
_geom_angle_atom_site_label_2
_geom_angle_atom_site_label_3
_geom_angle
C2 C1 Ir1 131.4(4)
O1 C1 C2 116.1(5)
O1 C1 Ir1 112.5(4)
C3 C2 C1 122.9(5)
C2 C3 C4 123.4(5)
C2 C3 C11 130.0(5)
C4 C3 C11 106.5(5)
C5 C4 C3 127.5(5)
C5 C4 C9 123.7(5)
C9 C4 C3 108.8(5)
C4 C5 C6 114.4(5)
C4 C5 Ir1 124.6(4)
C6 C5 Ir1 121.0(4)
C7 C6 C5 121.9(6)
C6 C7 C8 121.7(6)
C9 C8 C7 118.8(6)
C4 C9 C10 107.4(5)
C8 C9 C4 119.5(6)
C8 C9 C10 133.1(6)
C11 C10 C9 108.8(5)
C11 C10 C23 121.4(6)
C23 C10 C9 129.8(6)
C10 C11 C3 108.5(5)
C10 C11 C12 122.2(6)
C12 C11 C3 129.1(6)
C13 C12 C11 125.2(6)
C13 C12 C17 118.6(6)
C17 C12 C11 116.3(6)
C14 C13 C12 122.0(7)
C13 C14 C15 119.5(9)
C16 C15 C14 120.7(7)
C15 C16 C17 122.3(7)
C12 C17 C16 117.0(7)
C12 C17 C18 122.0(6)
C16 C17 C18 121.1(6)
C19 C18 C17 123.0(7)
C19 C18 C23 116.8(7)
C23 C18 C17 120.1(6)
C20 C19 C18 122.8(8)
C19 C20 C21 120.6(8)
C22 C21 C20 119.1(9)
C21 C22 C23 122.0(9)
C18 C23 C10 117.8(6)
C22 C23 C10 123.6(7)
C22 C23 C18 118.5(7)
C26 C25 C30 127.3(7)
C26 C25 Ir1 69.3(3)
C29 C25 C26 106.4(6)
C29 C25 C30 125.5(7)
C29 C25 Ir1 72.3(3)
C30 C25 Ir1 130.9(5)
C25 C26 C31 125.4(7)
C25 C26 Ir1 73.8(3)
C27 C26 C25 108.3(5)
C27 C26 C31 125.9(7)
C27 C26 Ir1 71.6(3)
C31 C26 Ir1 125.6(5)
C26 C27 C32 127.0(6)
C26 C27 Ir1 71.2(3)
C28 C27 C26 107.5(5)
C28 C27 C32 125.3(6)
C28 C27 Ir1 73.0(3)
C32 C27 Ir1 125.6(4)
C27 C28 C33 126.2(5)
C27 C28 Ir1 70.5(3)
C29 C28 C27 107.6(5)
C29 C28 C33 125.6(6)
C29 C28 Ir1 73.0(3)
C33 C28 Ir1 128.7(4)
C25 C29 C28 110.2(6)
C25 C29 C34 124.9(6)
C25 C29 Ir1 72.2(4)
C28 C29 C34 124.2(6)
C28 C29 Ir1 71.2(3)
C34 C29 Ir1 130.8(5)
C1 Ir1 C5 89.9(2)
C1 Ir1 C25 157.1(2)
C1 Ir1 C26 123.8(2)
C1 Ir1 C27 95.7(2)
C1 Ir1 C28 101.4(2)
C1 Ir1 C29 134.2(2)
C1 Ir1 P1 87.78(18)
C5 Ir1 C25 103.1(2)
C5 Ir1 C26 97.0(2)
C5 Ir1 C27 124.3(2)
C5 Ir1 C28 158.0(2)
C5 Ir1 C29 135.8(2)
C5 Ir1 P1 86.83(17)
C25 Ir1 C29 35.5(2)
C26 Ir1 C25 36.8(2)
C26 Ir1 C27 37.1(2)
C26 Ir1 C28 61.0(2)
C26 Ir1 C29 60.0(2)
C26 Ir1 P1 148.04(19)
C27 Ir1 C25 61.4(2)
C27 Ir1 C28 36.5(2)
C27 Ir1 C29 60.2(2)
C27 Ir1 P1 148.60(16)
C28 Ir1 C25 60.5(2)
C28 Ir1 C29 35.8(2)
P1 Ir1 C25 111.38(18)
P1 Ir1 C28 112.19(16)
P1 Ir1 C29 95.58(18)
C1 O1 C24 124.4(5)
C35 P1 Ir1 112.8(2)
C36 P1 C35 101.9(3)
C36 P1 Ir1 118.1(2)
C37 P1 C35 105.7(4)
C37 P1 C36 103.0(3)
C37 P1 Ir1 113.9(3)
F1A P2 F4A 87.5(8)
F1A P2 F6A 84.9(8)
F2A P2 F1A 90.7(8)
F2A P2 F3A 91.7(9)
F2A P2 F4A 170.2(13)
F2A P2 F6A 90.8(12)
F3A P2 F1A 170.9(11)
F3A P2 F4A 88.7(8)
F3A P2 F6A 86.3(8)
F4A P2 F6A 79.5(11)
F5A P2 F1A 92.6(9)
F5A P2 F2A 94.2(14)
F5A P2 F3A 96.0(9)
F5A P2 F4A 95.6(12)
F5A P2 F6A 174.5(13)
F1B P2 F2B 83.1(6)
F1B P2 F5B 83.2(6)
F2B P2 F5B 83.2(7)
F3B P2 F1B 168.0(9)
F3B P2 F2B 89.8(8)
F3B P2 F4B 97.4(8)
F3B P2 F5B 86.3(10)
F3B P2 F6B 99.6(9)
F4B P2 F1B 88.2(8)
F4B P2 F2B 168.3(9)
F4B P2 F5B 88.2(7)
F6B P2 F1B 90.2(7)
F6B P2 F2B 90.2(8)
F6B P2 F4B 97.5(8)
F6B P2 F5B 171.2(8)

loop_
_geom_bond_atom_site_label_1
_geom_bond_atom_site_label_2
_geom_bond_distance
C1 C2 1.431(8)
C1 Ir1 1.955(6)
C1 O1 1.334(7)
C2 C3 1.363(8)
C3 C4 1.453(7)
C3 C11 1.486(8)
C4 C5 1.395(8)
C4 C9 1.416(8)
C5 C6 1.420(7)
C5 Ir1 2.036(5)
C6 C7 1.380(8)
C7 C8 1.388(9)
C8 C9 1.363(9)
C9 C10 1.485(9)
C10 C11 1.384(9)
C10 C23 1.439(8)
C11 C12 1.454(8)
C12 C13 1.409(10)
C12 C17 1.421(9)
C13 C14 1.367(10)
C14 C15 1.389(12)
C15 C16 1.339(11)
C16 C17 1.434(10)
C17 C18 1.439(10)
C18 C19 1.395(9)
C18 C23 1.427(10)
C19 C20 1.350(12)
C20 C21 1.377(13)
C21 C22 1.363(10)
C22 C23 1.402(11)
C24 O1 1.462(7)
C25 C26 1.443(9)
C25 C29 1.410(9)
C25 C30 1.504(8)
C25 Ir1 2.312(6)
C26 C27 1.436(9)
C26 C31 1.499(9)
C26 Ir1 2.252(6)
C27 C28 1.425(8)
C27 C32 1.471(8)
C27 Ir1 2.257(5)
C28 C29 1.416(8)
C28 C33 1.492(8)
C28 Ir1 2.290(5)
C29 C34 1.513(9)
C29 Ir1 2.313(6)
C35 P1 1.817(6)
C36 P1 1.805(7)
C37 P1 1.802(6)
Ir1 P1 2.2790(16)
P2 F1A 1.580(14)
P2 F2A 1.507(15)
P2 F3A 1.529(15)
P2 F4A 1.595(15)
P2 F5A 1.460(18)
P2 F6A 1.675(18)
P2 F1B 1.640(11)
P2 F2B 1.646(14)
P2 F3B 1.440(12)
P2 F4B 1.500(13)
P2 F5B 1.656(11)
P2 F6B 1.457(12)
